data_7054775
loop_
_publ_author_name
'Deng, Meng'
'Chi, Shuhui'
'Luo, Yunjie'

_publ_section_title
;
 Rare-earth metal bis(alkyl) complexes bearing pyrrolidinyl-functionalized
 cyclopentadienyl, indenyl and fluorenyl ligands: synthesis,
 characterization and the ligand effect on isoprene polymerization
;
_journal_issue 10
_journal_name_full 'New J. Chem.'
_journal_page_first 7575
_journal_paper_doi 10.1039/C5NJ00279F
_journal_volume 39
_journal_year 2015
_chemical_formula_moiety 'C23 H44 N O Sc Si2'
_chemical_formula_sum 'C23 H44 N O Sc Si2'
_chemical_formula_weight 451.73
_chemical_name_systematic
; 
 ? 
;
_space_group_IT_number 14
_symmetry_cell_setting monoclinic
_symmetry_Int_Tables_number 14
_symmetry_space_group_name_Hall '-P 2ybc'
_symmetry_space_group_name_H-M 'P 1 21/c 1'
_atom_sites_solution_hydrogens geom
_atom_sites_solution_primary direct
_atom_sites_solution_secondary difmap
_audit_creation_method SHELXL-97
_audit_update_record
;
2015-03-19 deposited with the CCDC.
2015-03-26 downloaded from the CCDC.
;
_cell_angle_alpha 90.00
_cell_angle_beta 95.132(4)
_cell_angle_gamma 90.00
_cell_formula_units_Z 4
_cell_length_a 10.7306(5)
_cell_length_b 16.1771(7)
_cell_length_c 15.2453(7)
_cell_measurement_reflns_used 2590
_cell_measurement_temperature 223(2)
_cell_measurement_theta_max 29.2427
_cell_measurement_theta_min 3.1429
_cell_volume 2635.8(2)
_computing_cell_refinement 'CrysAlisPro, Agilent Technologies'
_computing_data_collection 'CrysAlisPro, Agilent Technologies'
_computing_data_reduction 'CrysAlisPro, Agilent Technologies'
_computing_structure_refinement 'SHELXL-97 (Sheldrick, 1997)'
_computing_structure_solution 'SHELXS-97 (Sheldrick, 1990)'
_diffrn_ambient_temperature 223(2)
_diffrn_detector_area_resol_mean 10.4692
_diffrn_measured_fraction_theta_full 0.998
_diffrn_measured_fraction_theta_max 0.998
_diffrn_measurement_device_type 'Xcalibur, Atlas, Gemini'
_diffrn_measurement_method '\w scans'
_diffrn_radiation_monochromator graphite
_diffrn_radiation_source 'Enhance (Mo) X-ray Source'
_diffrn_radiation_type MoK\a
_diffrn_radiation_wavelength 0.7107
_diffrn_reflns_av_R_equivalents 0.0304
_diffrn_reflns_av_sigmaI/netI 0.0411
_diffrn_reflns_limit_h_max 10
_diffrn_reflns_limit_h_min -12
_diffrn_reflns_limit_k_max 18
_diffrn_reflns_limit_k_min -19
_diffrn_reflns_limit_l_max 18
_diffrn_reflns_limit_l_min -17
_diffrn_reflns_number 12252
_diffrn_reflns_theta_full 25.50
_diffrn_reflns_theta_max 25.50
_diffrn_reflns_theta_min 3.15
_exptl_absorpt_coefficient_mu 0.383
_exptl_absorpt_correction_T_max 1.00000
_exptl_absorpt_correction_T_min 0.93293
_exptl_absorpt_correction_type multi-scan
_exptl_crystal_colour block
_exptl_crystal_density_diffrn 1.138
_exptl_crystal_density_method 'not measured'
_exptl_crystal_description yellow
_exptl_crystal_F_000 984
_exptl_crystal_size_max 0.80
_exptl_crystal_size_mid 0.30
_exptl_crystal_size_min 0.20
_refine_diff_density_max 0.352
_refine_diff_density_min -0.355
_refine_diff_density_rms 0.047
_refine_ls_extinction_method none
_refine_ls_goodness_of_fit_ref 1.028
_refine_ls_hydrogen_treatment constr
_refine_ls_matrix_type full
_refine_ls_number_parameters 262
_refine_ls_number_reflns 4908
_refine_ls_number_restraints 0
_refine_ls_restrained_S_all 1.028
_refine_ls_R_factor_all 0.0605
_refine_ls_R_factor_gt 0.0447
_refine_ls_shift/su_max 0.001
_refine_ls_shift/su_mean 0.000
_refine_ls_structure_factor_coef Fsqd
_refine_ls_weighting_details 'calc w=1/[\s^2^(Fo^2^)+(0.0555P)^2^+1.0974P] where P=(Fo^2^+2Fc^2^)/3'
_refine_ls_weighting_scheme calc
_refine_ls_wR_factor_gt 0.1096
_refine_ls_wR_factor_ref 0.1164
_reflns_number_gt 3909
_reflns_number_total 4908
_reflns_threshold_expression >2sigma(I)
_cod_data_source_file c5nj00279f2.cif
_cod_data_source_block g120925a
_cod_depositor_comments 'Adding full bibliography for 7054775--7054777.cif.'
_cod_original_sg_symbol_H-M 'P 21/c'
_cod_database_code 7054775

loop_
_symmetry_equiv_pos_as_xyz
'x, y, z'
'-x, y+1/2, -z+1/2'
'-x, -y, -z'
'x, -y-1/2, z-1/2'

loop_
_atom_site_label
_atom_site_type_symbol
_atom_site_fract_x
_atom_site_fract_y
_atom_site_fract_z
_atom_site_U_iso_or_equiv
_atom_site_adp_type
_atom_site_occupancy
_atom_site_symmetry_multiplicity
_atom_site_calc_flag
_atom_site_refinement_flags
Sc1 Sc 0.67165(4) 0.01620(2) 0.76131(3) 0.02726(14) Uani 1 1 d .
Si1 Si 0.84085(7) 0.09242(5) 0.62956(5) 0.0470(2) Uani 1 1 d .
Si2 Si 0.82560(6) -0.10943(4) 0.95377(4) 0.03596(18) Uani 1 1 d .
O1 O 0.50271(15) -0.05395(10) 0.78629(11) 0.0400(4) Uani 1 1 d .
N1 N 0.82313(19) -0.00898(12) 0.66805(13) 0.0382(5) Uani 1 1 d .
C1 C 0.7152(2) 0.14345(14) 0.68471(15) 0.0366(6) Uani 1 1 d .
C2 C 0.7258(2) 0.16435(14) 0.77682(16) 0.0380(6) Uani 1 1 d .
C3 C 0.6071(3) 0.16087(14) 0.80715(15) 0.0396(6) Uani 1 1 d .
C4 C 0.5190(2) 0.13952(14) 0.73585(16) 0.0363(6) Uani 1 1 d .
C5 C 0.5840(2) 0.12960(14) 0.66112(14) 0.0342(5) Uani 1 1 d .
C6 C 0.8430(3) 0.18932(18) 0.8326(2) 0.0631(9) Uani 1 1 d .
H6A H 0.8227 0.2009 0.8921 0.095 Uiso 1 1 calc R
H6B H 0.8781 0.2384 0.8078 0.095 Uiso 1 1 calc R
H6C H 0.9035 0.1447 0.8337 0.095 Uiso 1 1 calc R
C7 C 0.5739(3) 0.18156(18) 0.89895(18) 0.0629(9) Uani 1 1 d .
H7A H 0.6484 0.1784 0.9398 0.094 Uiso 1 1 calc R
H7B H 0.5122 0.1425 0.9165 0.094 Uiso 1 1 calc R
H7C H 0.5397 0.2371 0.8995 0.094 Uiso 1 1 calc R
C8 C 0.3796(3) 0.13461(18) 0.7392(2) 0.0563(8) Uani 1 1 d .
H8A H 0.3454 0.1900 0.7420 0.084 Uiso 1 1 calc R
H8B H 0.3609 0.1037 0.7909 0.084 Uiso 1 1 calc R
H8C H 0.3424 0.1070 0.6867 0.084 Uiso 1 1 calc R
C9 C 0.5215(3) 0.11342(17) 0.56986(16) 0.0510(7) Uani 1 1 d .
H9A H 0.4343 0.0992 0.5739 0.076 Uiso 1 1 calc R
H9B H 0.5634 0.0680 0.5431 0.076 Uiso 1 1 calc R
H9C H 0.5266 0.1626 0.5340 0.076 Uiso 1 1 calc R
C10 C 1.0045(3) 0.1254(2) 0.6652(3) 0.0807(11) Uani 1 1 d .
H10A H 1.0283 0.1047 0.7240 0.121 Uiso 1 1 calc R
H10B H 1.0093 0.1852 0.6652 0.121 Uiso 1 1 calc R
H10C H 1.0609 0.1033 0.6247 0.121 Uiso 1 1 calc R
C11 C 0.8211(4) 0.0972(3) 0.5065(2) 0.0884(13) Uani 1 1 d .
H11A H 0.8942 0.0735 0.4829 0.133 Uiso 1 1 calc R
H11B H 0.8117 0.1543 0.4878 0.133 Uiso 1 1 calc R
H11C H 0.7473 0.0662 0.4850 0.133 Uiso 1 1 calc R
C12 C 0.7042(2) -0.05414(15) 0.64277(16) 0.0408(6) Uani 1 1 d .
H12 H 0.6549 -0.0426 0.5860 0.049 Uiso 1 1 calc R
C13 C 0.7376(3) -0.14184(17) 0.6700(2) 0.0591(8) Uani 1 1 d .
H13A H 0.6857 -0.1815 0.6344 0.071 Uiso 1 1 calc R
H13B H 0.7255 -0.1507 0.7322 0.071 Uiso 1 1 calc R
C14 C 0.8744(3) -0.1516(2) 0.6540(3) 0.0763(10) Uani 1 1 d .
H14A H 0.9142 -0.1951 0.6916 0.092 Uiso 1 1 calc R
H14B H 0.8835 -0.1651 0.5923 0.092 Uiso 1 1 calc R
C15 C 0.9306(3) -0.06850(18) 0.6777(2) 0.0544(7) Uani 1 1 d .
H15A H 0.9697 -0.0686 0.7383 0.065 Uiso 1 1 calc R
H15B H 0.9940 -0.0538 0.6379 0.065 Uiso 1 1 calc R
C16 C 0.7694(2) -0.01517(15) 0.89591(16) 0.0408(6) Uani 1 1 d .
H16A H 0.8440 0.0201 0.8993 0.049 Uiso 1 1 calc R
H16B H 0.7146 0.0097 0.9367 0.049 Uiso 1 1 calc R
C17 C 0.9833(3) -0.1411(2) 0.9230(2) 0.0626(8) Uani 1 1 d .
H17A H 0.9778 -0.1554 0.8610 0.094 Uiso 1 1 calc R
H17B H 1.0124 -0.1885 0.9579 0.094 Uiso 1 1 calc R
H17C H 1.0416 -0.0956 0.9340 0.094 Uiso 1 1 calc R
C18 C 0.8430(3) -0.09590(18) 1.07617(17) 0.0537(7) Uani 1 1 d .
H18A H 0.9070 -0.0548 1.0920 0.081 Uiso 1 1 calc R
H18B H 0.8671 -0.1481 1.1040 0.081 Uiso 1 1 calc R
H18C H 0.7641 -0.0777 1.0960 0.081 Uiso 1 1 calc R
C19 C 0.7187(3) -0.20046(18) 0.9343(2) 0.0702(10) Uani 1 1 d .
H19A H 0.6418 -0.1904 0.9615 0.105 Uiso 1 1 calc R
H19B H 0.7592 -0.2495 0.9598 0.105 Uiso 1 1 calc R
H19C H 0.6998 -0.2085 0.8714 0.105 Uiso 1 1 calc R
C20 C 0.4497(3) -0.06128(19) 0.87020(18) 0.0536(7) Uani 1 1 d .
H20A H 0.4212 -0.0073 0.8896 0.064 Uiso 1 1 calc R
H20B H 0.5119 -0.0831 0.9153 0.064 Uiso 1 1 calc R
C21 C 0.3421(3) -0.1195(2) 0.8549(3) 0.0808(11) Uani 1 1 d .
H21A H 0.3685 -0.1767 0.8667 0.097 Uiso 1 1 calc R
H21B H 0.2753 -0.1055 0.8921 0.097 Uiso 1 1 calc R
C22 C 0.3002(3) -0.1073(2) 0.7598(3) 0.0797(11) Uani 1 1 d .
H22A H 0.2464 -0.0585 0.7510 0.096 Uiso 1 1 calc R
H22B H 0.2550 -0.1559 0.7352 0.096 Uiso 1 1 calc R
C23 C 0.4217(3) -0.0955(2) 0.7191(2) 0.0747(10) Uani 1 1 d .
H23A H 0.4572 -0.1489 0.7040 0.090 Uiso 1 1 calc R
H23B H 0.4094 -0.0617 0.6658 0.090 Uiso 1 1 calc R

loop_
_atom_site_aniso_label
_atom_site_aniso_U_11
_atom_site_aniso_U_22
_atom_site_aniso_U_33
_atom_site_aniso_U_23
_atom_site_aniso_U_13
_atom_site_aniso_U_12
Sc1 0.0283(2) 0.0245(2) 0.0288(2) 0.00226(17) 0.00199(17) 0.00116(17)
Si1 0.0434(5) 0.0530(5) 0.0468(4) 0.0168(3) 0.0154(3) 0.0021(3)
Si2 0.0371(4) 0.0307(3) 0.0389(4) 0.0057(3) -0.0031(3) 0.0000(3)
O1 0.0356(10) 0.0376(9) 0.0468(10) -0.0004(8) 0.0045(8) -0.0074(7)
N1 0.0361(12) 0.0420(11) 0.0376(11) 0.0027(9) 0.0090(9) 0.0061(9)
C1 0.0431(15) 0.0292(12) 0.0377(13) 0.0090(10) 0.0048(11) -0.0006(10)
C2 0.0445(15) 0.0243(12) 0.0433(14) 0.0059(10) -0.0069(11) -0.0026(10)
C3 0.0604(17) 0.0243(11) 0.0341(13) 0.0015(10) 0.0034(12) 0.0085(11)
C4 0.0385(14) 0.0265(12) 0.0441(14) 0.0072(10) 0.0047(11) 0.0076(10)
C5 0.0410(14) 0.0283(12) 0.0328(12) 0.0058(10) -0.0007(10) 0.0047(10)
C6 0.072(2) 0.0401(15) 0.071(2) 0.0056(14) -0.0242(17) -0.0112(15)
C7 0.102(3) 0.0446(16) 0.0431(16) -0.0042(13) 0.0126(16) 0.0197(16)
C8 0.0445(17) 0.0495(16) 0.076(2) 0.0172(15) 0.0125(14) 0.0149(13)
C9 0.0589(18) 0.0537(16) 0.0373(14) 0.0021(12) -0.0121(12) 0.0107(14)
C10 0.048(2) 0.076(2) 0.120(3) 0.018(2) 0.023(2) -0.0109(17)
C11 0.102(3) 0.119(3) 0.0499(19) 0.030(2) 0.0374(19) 0.032(2)
C12 0.0431(15) 0.0392(14) 0.0395(13) -0.0060(11) -0.0002(11) 0.0012(11)
C13 0.067(2) 0.0387(15) 0.071(2) -0.0083(14) 0.0077(16) 0.0043(14)
C14 0.075(2) 0.058(2) 0.097(3) -0.0162(18) 0.009(2) 0.0272(18)
C15 0.0427(17) 0.0598(18) 0.0632(18) 0.0068(15) 0.0179(14) 0.0172(14)
C16 0.0466(16) 0.0342(13) 0.0396(13) 0.0030(11) -0.0068(11) -0.0006(11)
C17 0.063(2) 0.0598(19) 0.0665(19) 0.0027(16) 0.0151(16) 0.0190(16)
C18 0.0598(19) 0.0547(17) 0.0462(15) 0.0125(13) 0.0027(13) 0.0116(14)
C19 0.082(2) 0.0439(16) 0.080(2) 0.0151(16) -0.0209(18) -0.0189(16)
C20 0.0402(16) 0.0678(19) 0.0547(16) 0.0153(15) 0.0155(13) 0.0008(14)
C21 0.058(2) 0.071(2) 0.117(3) 0.020(2) 0.027(2) -0.0147(18)
C22 0.049(2) 0.069(2) 0.119(3) -0.011(2) 0.000(2) -0.0272(17)
C23 0.058(2) 0.089(2) 0.077(2) -0.0309(19) 0.0050(17) -0.0319(19)

loop_
_atom_type_symbol
_atom_type_description
_atom_type_scat_dispersion_real
_atom_type_scat_dispersion_imag
_atom_type_scat_source
C C 0.0033 0.0016 'International Tables Vol C Tables 4.2.6.8 and 6.1.1.4'
H H 0.0000 0.0000 'International Tables Vol C Tables 4.2.6.8 and 6.1.1.4'
N N 0.0061 0.0033 'International Tables Vol C Tables 4.2.6.8 and 6.1.1.4'
O O 0.0106 0.0060 'International Tables Vol C Tables 4.2.6.8 and 6.1.1.4'
Sc Sc 0.2519 0.3716 'International Tables Vol C Tables 4.2.6.8 and 6.1.1.4'
Si Si 0.0817 0.0704 'International Tables Vol C Tables 4.2.6.8 and 6.1.1.4'

loop_
_geom_angle_atom_site_label_1
_geom_angle_atom_site_label_2
_geom_angle_atom_site_label_3
_geom_angle
C12 Sc1 O1 93.98(8)
C12 Sc1 C16 122.24(9)
O1 Sc1 C16 92.83(8)
C12 Sc1 N1 38.81(8)
O1 Sc1 N1 131.09(7)
C16 Sc1 N1 102.98(9)
C12 Sc1 C1 89.54(9)
O1 Sc1 C1 135.73(8)
C16 Sc1 C1 121.90(9)
N1 Sc1 C1 71.03(8)
C12 Sc1 C2 121.95(9)
O1 Sc1 C2 132.34(8)
C16 Sc1 C2 92.55(8)
N1 Sc1 C2 93.32(8)
C1 Sc1 C2 34.11(8)
C12 Sc1 C5 87.49(9)
O1 Sc1 C5 102.25(7)
C16 Sc1 C5 145.79(8)
N1 Sc1 C5 90.01(8)
C1 Sc1 C5 33.76(8)
C2 Sc1 C5 54.76(8)
C12 Sc1 C3 140.22(9)
O1 Sc1 C3 100.22(8)
C16 Sc1 C3 94.12(8)
N1 Sc1 C3 123.88(8)
C1 Sc1 C3 54.88(8)
C2 Sc1 C3 32.14(8)
C5 Sc1 C3 53.30(7)
C12 Sc1 C4 114.97(9)
O1 Sc1 C4 84.45(7)
C16 Sc1 C4 122.77(9)
N1 Sc1 C4 121.26(7)
C1 Sc1 C4 54.69(8)
C2 Sc1 C4 53.66(8)
C5 Sc1 C4 31.74(7)
C3 Sc1 C4 32.00(8)
C12 Sc1 Si1 61.55(7)
O1 Sc1 Si1 149.47(5)
C16 Sc1 Si1 115.19(7)
N1 Sc1 Si1 34.35(5)
C1 Sc1 Si1 36.79(6)
C2 Sc1 Si1 61.80(6)
C5 Sc1 Si1 61.48(6)
C3 Sc1 Si1 90.09(6)
C4 Sc1 Si1 89.76(6)
N1 Si1 C1 99.21(10)
N1 Si1 C10 107.22(14)
C1 Si1 C10 116.48(15)
N1 Si1 C11 111.54(15)
C1 Si1 C11 114.62(14)
C10 Si1 C11 107.36(18)
N1 Si1 Sc1 47.30(7)
C1 Si1 Sc1 52.09(7)
C10 Si1 Sc1 121.19(12)
C11 Si1 Sc1 130.51(14)
C16 Si2 C17 111.87(14)
C16 Si2 C18 112.40(12)
C17 Si2 C18 105.71(14)
C16 Si2 C19 113.97(13)
C17 Si2 C19 107.48(16)
C18 Si2 C19 104.80(15)
C23 O1 C20 109.1(2)
C23 O1 Sc1 124.67(17)
C20 O1 Sc1 126.08(15)
C12 N1 C15 110.1(2)
C12 N1 Si1 119.10(16)
C15 N1 Si1 121.78(17)
C12 N1 Sc1 66.97(12)
C15 N1 Sc1 129.49(16)
Si1 N1 Sc1 98.35(9)
C5 C1 C2 105.7(2)
C5 C1 Si1 123.67(18)
C2 C1 Si1 123.51(19)
C5 C1 Sc1 76.27(13)
C2 C1 Sc1 74.47(12)
Si1 C1 Sc1 91.13(9)
C3 C2 C1 108.6(2)
C3 C2 C6 124.3(2)
C1 C2 C6 127.0(3)
C3 C2 Sc1 77.21(13)
C1 C2 Sc1 71.42(12)
C6 C2 Sc1 119.37(16)
C2 C3 C4 108.8(2)
C2 C3 C7 126.6(3)
C4 C3 C7 124.5(3)
C2 C3 Sc1 70.64(13)
C4 C3 Sc1 75.27(13)
C7 C3 Sc1 123.22(16)
C5 C4 C3 107.8(2)
C5 C4 C8 126.3(2)
C3 C4 C8 125.8(2)
C5 C4 Sc1 71.23(13)
C3 C4 Sc1 72.73(13)
C8 C4 Sc1 124.93(16)
C4 C5 C1 109.1(2)
C4 C5 C9 123.8(2)
C1 C5 C9 126.9(2)
C4 C5 Sc1 77.02(13)
C1 C5 Sc1 69.97(12)
C9 C5 Sc1 122.92(16)
C2 C6 H6A 109.5
C2 C6 H6B 109.5
H6A C6 H6B 109.5
C2 C6 H6C 109.5
H6A C6 H6C 109.5
H6B C6 H6C 109.5
C3 C7 H7A 109.5
C3 C7 H7B 109.5
H7A C7 H7B 109.5
C3 C7 H7C 109.5
H7A C7 H7C 109.5
H7B C7 H7C 109.5
C4 C8 H8A 109.5
C4 C8 H8B 109.5
H8A C8 H8B 109.5
C4 C8 H8C 109.5
H8A C8 H8C 109.5
H8B C8 H8C 109.5
C5 C9 H9A 109.5
C5 C9 H9B 109.5
H9A C9 H9B 109.5
C5 C9 H9C 109.5
H9A C9 H9C 109.5
H9B C9 H9C 109.5
Si1 C10 H10A 109.5
Si1 C10 H10B 109.5
H10A C10 H10B 109.5
Si1 C10 H10C 109.5
H10A C10 H10C 109.5
H10B C10 H10C 109.5
Si1 C11 H11A 109.5
Si1 C11 H11B 109.5
H11A C11 H11B 109.5
Si1 C11 H11C 109.5
H11A C11 H11C 109.5
H11B C11 H11C 109.5
N1 C12 C13 102.2(2)
N1 C12 Sc1 74.22(12)
C13 C12 Sc1 108.21(18)
N1 C12 H12 120.7
C13 C12 H12 120.7
Sc1 C12 H12 120.7
C12 C13 C14 105.2(3)
C12 C13 H13A 110.7
C14 C13 H13A 110.7
C12 C13 H13B 110.7
C14 C13 H13B 110.7
H13A C13 H13B 108.8
C15 C14 C13 104.0(2)
C15 C14 H14A 111.0
C13 C14 H14A 111.0
C15 C14 H14B 111.0
C13 C14 H14B 111.0
H14A C14 H14B 109.0
N1 C15 C14 105.2(2)
N1 C15 H15A 110.7
C14 C15 H15A 110.7
N1 C15 H15B 110.7
C14 C15 H15B 110.7
H15A C15 H15B 108.8
Si2 C16 Sc1 136.31(13)
Si2 C16 H16A 103.1
Sc1 C16 H16A 103.1
Si2 C16 H16B 103.1
Sc1 C16 H16B 103.1
H16A C16 H16B 105.1
Si2 C17 H17A 109.5
Si2 C17 H17B 109.5
H17A C17 H17B 109.5
Si2 C17 H17C 109.5
H17A C17 H17C 109.5
H17B C17 H17C 109.5
Si2 C18 H18A 109.5
Si2 C18 H18B 109.5
H18A C18 H18B 109.5
Si2 C18 H18C 109.5
H18A C18 H18C 109.5
H18B C18 H18C 109.5
Si2 C19 H19A 109.5
Si2 C19 H19B 109.5
H19A C19 H19B 109.5
Si2 C19 H19C 109.5
H19A C19 H19C 109.5
H19B C19 H19C 109.5
O1 C20 C21 105.8(3)
O1 C20 H20A 110.6
C21 C20 H20A 110.6
O1 C20 H20B 110.6
C21 C20 H20B 110.6
H20A C20 H20B 108.7
C22 C21 C20 103.4(3)
C22 C21 H21A 111.1
C20 C21 H21A 111.1
C22 C21 H21B 111.1
C20 C21 H21B 111.1
H21A C21 H21B 109.1
C21 C22 C23 102.7(3)
C21 C22 H22A 111.2
C23 C22 H22A 111.2
C21 C22 H22B 111.2
C23 C22 H22B 111.2
H22A C22 H22B 109.1
O1 C23 C22 104.8(3)
O1 C23 H23A 110.8
C22 C23 H23A 110.8
O1 C23 H23B 110.8
C22 C23 H23B 110.8
H23A C23 H23B 108.9

loop_
_geom_bond_atom_site_label_1
_geom_bond_atom_site_label_2
_geom_bond_distance
Sc1 C12 2.190(2)
Sc1 O1 2.2006(16)
Sc1 C16 2.277(2)
Sc1 N1 2.290(2)
Sc1 C1 2.433(2)
Sc1 C2 2.473(2)
Sc1 C5 2.515(2)
Sc1 C3 2.556(2)
Sc1 C4 2.589(2)
Sc1 Si1 3.0827(8)
Si1 N1 1.758(2)
Si1 C1 1.846(3)
Si1 C10 1.869(3)
Si1 C11 1.871(3)
Si2 C16 1.836(2)
Si2 C17 1.868(3)
Si2 C18 1.871(3)
Si2 C19 1.874(3)
O1 C23 1.448(3)
O1 C20 1.451(3)
N1 C12 1.491(3)
N1 C15 1.500(3)
C1 C5 1.439(3)
C1 C2 1.439(3)
C2 C3 1.394(4)
C2 C6 1.508(4)
C3 C4 1.418(3)
C3 C7 1.512(4)
C4 C5 1.398(3)
C4 C8 1.504(4)
C5 C9 1.512(3)
C6 H6A 0.9700
C6 H6B 0.9700
C6 H6C 0.9700
C7 H7A 0.9700
C7 H7B 0.9700
C7 H7C 0.9700
C8 H8A 0.9700
C8 H8B 0.9700
C8 H8C 0.9700
C9 H9A 0.9700
C9 H9B 0.9700
C9 H9C 0.9700
C10 H10A 0.9700
C10 H10B 0.9700
C10 H10C 0.9700
C11 H11A 0.9700
C11 H11B 0.9700
C11 H11C 0.9700
C12 C13 1.512(4)
C12 H12 0.9900
C13 C14 1.518(5)
C13 H13A 0.9800
C13 H13B 0.9800
C14 C15 1.503(5)
C14 H14A 0.9800
C14 H14B 0.9800
C15 H15A 0.9800
C15 H15B 0.9800
C16 H16A 0.9800
C16 H16B 0.9800
C17 H17A 0.9700
C17 H17B 0.9700
C17 H17C 0.9700
C18 H18A 0.9700
C18 H18B 0.9700
C18 H18C 0.9700
C19 H19A 0.9700
C19 H19B 0.9700
C19 H19C 0.9700
C20 C21 1.492(4)
C20 H20A 0.9800
C20 H20B 0.9800
C21 C22 1.491(5)
C21 H21A 0.9800
C21 H21B 0.9800
C22 C23 1.505(5)
C22 H22A 0.9800
C22 H22B 0.9800
C23 H23A 0.9800
C23 H23B 0.9800

loop_
_geom_torsion_atom_site_label_1
_geom_torsion_atom_site_label_2
_geom_torsion_atom_site_label_3
_geom_torsion_atom_site_label_4
_geom_torsion
C12 Sc1 Si1 N1 -38.94(12)
O1 Sc1 Si1 N1 -79.18(14)
C16 Sc1 Si1 N1 75.62(12)
C1 Sc1 Si1 N1 -174.13(14)
C2 Sc1 Si1 N1 154.28(12)
C5 Sc1 Si1 N1 -142.70(11)
C3 Sc1 Si1 N1 170.22(11)
C4 Sc1 Si1 N1 -157.79(11)
C12 Sc1 Si1 C1 135.18(13)
O1 Sc1 Si1 C1 94.94(14)
C16 Sc1 Si1 C1 -110.25(12)
N1 Sc1 Si1 C1 174.13(14)
C2 Sc1 Si1 C1 -31.59(12)
C5 Sc1 Si1 C1 31.42(11)
C3 Sc1 Si1 C1 -15.66(11)
C4 Sc1 Si1 C1 16.34(11)
C12 Sc1 Si1 C10 -123.91(17)
O1 Sc1 Si1 C10 -164.15(17)
C16 Sc1 Si1 C10 -9.35(16)
N1 Sc1 Si1 C10 -84.97(17)
C1 Sc1 Si1 C10 100.90(18)
C2 Sc1 Si1 C10 69.32(16)
C5 Sc1 Si1 C10 132.33(16)
C3 Sc1 Si1 C10 85.25(16)
C4 Sc1 Si1 C10 117.24(16)
C12 Sc1 Si1 C11 43.52(18)
O1 Sc1 Si1 C11 3.28(19)
C16 Sc1 Si1 C11 158.08(18)
N1 Sc1 Si1 C11 82.46(19)
C1 Sc1 Si1 C11 -91.67(19)
C2 Sc1 Si1 C11 -123.25(17)
C5 Sc1 Si1 C11 -60.24(17)
C3 Sc1 Si1 C11 -107.32(17)
C4 Sc1 Si1 C11 -75.33(17)
C12 Sc1 O1 C23 -26.5(2)
C16 Sc1 O1 C23 -149.1(2)
N1 Sc1 O1 C23 -39.1(3)
C1 Sc1 O1 C23 67.0(3)
C2 Sc1 O1 C23 114.9(2)
C5 Sc1 O1 C23 61.8(2)
C3 Sc1 O1 C23 116.2(2)
C4 Sc1 O1 C23 88.3(2)
Si1 Sc1 O1 C23 8.2(3)
C12 Sc1 O1 C20 158.2(2)
C16 Sc1 O1 C20 35.6(2)
N1 Sc1 O1 C20 145.53(18)
C1 Sc1 O1 C20 -108.4(2)
C2 Sc1 O1 C20 -60.5(2)
C5 Sc1 O1 C20 -113.54(19)
C3 Sc1 O1 C20 -59.1(2)
C4 Sc1 O1 C20 -87.10(19)
Si1 Sc1 O1 C20 -167.13(16)
C1 Si1 N1 C12 63.54(19)
C10 Si1 N1 C12 -174.9(2)
C11 Si1 N1 C12 -57.6(2)
Sc1 Si1 N1 C12 68.23(16)
C1 Si1 N1 C15 -152.6(2)
C10 Si1 N1 C15 -31.0(2)
C11 Si1 N1 C15 86.3(2)
Sc1 Si1 N1 C15 -147.9(2)
C1 Si1 N1 Sc1 -4.69(11)
C10 Si1 N1 Sc1 116.85(15)
C11 Si1 N1 Sc1 -125.87(14)
O1 Sc1 N1 C12 20.39(16)
C16 Sc1 N1 C12 125.95(13)
C1 Sc1 N1 C12 -114.43(14)
C2 Sc1 N1 C12 -140.67(13)
C5 Sc1 N1 C12 -85.98(13)
C3 Sc1 N1 C12 -129.96(14)
C4 Sc1 N1 C12 -91.90(14)
Si1 Sc1 N1 C12 -118.15(16)
C12 Sc1 N1 C15 -97.7(3)
O1 Sc1 N1 C15 -77.3(2)
C16 Sc1 N1 C15 28.2(2)
C1 Sc1 N1 C15 147.9(2)
C2 Sc1 N1 C15 121.6(2)
C5 Sc1 N1 C15 176.3(2)
C3 Sc1 N1 C15 132.3(2)
C4 Sc1 N1 C15 170.4(2)
Si1 Sc1 N1 C15 144.1(3)
C12 Sc1 N1 Si1 118.15(16)
O1 Sc1 N1 Si1 138.54(8)
C16 Sc1 N1 Si1 -115.91(10)
C1 Sc1 N1 Si1 3.71(9)
C2 Sc1 N1 Si1 -22.52(10)
C5 Sc1 N1 Si1 32.17(10)
C3 Sc1 N1 Si1 -11.81(13)
C4 Sc1 N1 Si1 26.25(13)
N1 Si1 C1 C5 -69.8(2)
C10 Si1 C1 C5 175.6(2)
C11 Si1 C1 C5 49.1(3)
Sc1 Si1 C1 C5 -74.21(18)
N1 Si1 C1 C2 76.4(2)
C10 Si1 C1 C2 -38.1(3)
C11 Si1 C1 C2 -164.7(2)
Sc1 Si1 C1 C2 72.05(18)
N1 Si1 C1 Sc1 4.37(10)
C10 Si1 C1 Sc1 -110.20(14)
C11 Si1 C1 Sc1 123.28(16)
C12 Sc1 C1 C5 86.18(14)
O1 Sc1 C1 C5 -9.05(18)
C16 Sc1 C1 C5 -145.25(14)
N1 Sc1 C1 C5 120.98(15)
C2 Sc1 C1 C5 -110.9(2)
C3 Sc1 C1 C5 -74.79(15)
C4 Sc1 C1 C5 -35.36(13)
Si1 Sc1 C1 C5 124.48(17)
C12 Sc1 C1 C2 -162.88(16)
O1 Sc1 C1 C2 101.89(16)
C16 Sc1 C1 C2 -34.32(18)
N1 Sc1 C1 C2 -128.09(16)
C5 Sc1 C1 C2 110.9(2)
C3 Sc1 C1 C2 36.15(14)
C4 Sc1 C1 C2 75.58(15)
Si1 Sc1 C1 C2 -124.59(19)
C12 Sc1 C1 Si1 -38.30(11)
O1 Sc1 C1 Si1 -133.52(9)
C16 Sc1 C1 Si1 90.27(12)
N1 Sc1 C1 Si1 -3.50(8)
C2 Sc1 C1 Si1 124.59(19)
C5 Sc1 C1 Si1 -124.48(17)
C3 Sc1 C1 Si1 160.74(14)
C4 Sc1 C1 Si1 -159.83(14)
C5 C1 C2 C3 1.6(2)
Si1 C1 C2 C3 -149.75(18)
Sc1 C1 C2 C3 -68.93(16)
C5 C1 C2 C6 -176.3(2)
Si1 C1 C2 C6 32.4(3)
Sc1 C1 C2 C6 113.2(2)
C5 C1 C2 Sc1 70.48(15)
Si1 C1 C2 Sc1 -80.82(16)
C12 Sc1 C2 C3 135.23(15)
O1 Sc1 C2 C3 2.47(18)
C16 Sc1 C2 C3 -93.70(15)
N1 Sc1 C2 C3 163.14(14)
C1 Sc1 C2 C3 114.9(2)
C5 Sc1 C2 C3 75.47(15)
C4 Sc1 C2 C3 36.09(13)
Si1 Sc1 C2 C3 148.94(15)
C12 Sc1 C2 C1 20.30(18)
O1 Sc1 C2 C1 -112.46(15)
C16 Sc1 C2 C1 151.37(16)
N1 Sc1 C2 C1 48.21(15)
C5 Sc1 C2 C1 -39.46(14)
C3 Sc1 C2 C1 -114.9(2)
C4 Sc1 C2 C1 -78.84(15)
Si1 Sc1 C2 C1 34.01(13)
C12 Sc1 C2 C6 -102.4(2)
O1 Sc1 C2 C6 124.9(2)
C16 Sc1 C2 C6 28.7(2)
N1 Sc1 C2 C6 -74.5(2)
C1 Sc1 C2 C6 -122.7(3)
C5 Sc1 C2 C6 -162.1(3)
C3 Sc1 C2 C6 122.4(3)
C4 Sc1 C2 C6 158.5(3)
Si1 Sc1 C2 C6 -88.7(2)
C1 C2 C3 C4 -1.1(3)
C6 C2 C3 C4 176.8(2)
Sc1 C2 C3 C4 -66.17(16)
C1 C2 C3 C7 -177.4(2)
C6 C2 C3 C7 0.5(4)
Sc1 C2 C3 C7 117.5(2)
C1 C2 C3 Sc1 65.09(15)
C6 C2 C3 Sc1 -117.0(2)
C12 Sc1 C3 C2 -69.1(2)
O1 Sc1 C3 C2 -178.15(14)
C16 Sc1 C3 C2 88.22(15)
N1 Sc1 C3 C2 -20.41(17)
C1 Sc1 C3 C2 -38.44(14)
C5 Sc1 C3 C2 -80.41(15)
C4 Sc1 C3 C2 -116.4(2)
Si1 Sc1 C3 C2 -27.04(13)
C12 Sc1 C3 C4 47.4(2)
O1 Sc1 C3 C4 -61.71(15)
C16 Sc1 C3 C4 -155.34(15)
N1 Sc1 C3 C4 96.02(16)
C1 Sc1 C3 C4 78.00(15)
C2 Sc1 C3 C4 116.4(2)
C5 Sc1 C3 C4 36.03(14)
Si1 Sc1 C3 C4 89.39(14)
C12 Sc1 C3 C7 169.3(2)
O1 Sc1 C3 C7 60.2(3)
C16 Sc1 C3 C7 -33.4(3)
N1 Sc1 C3 C7 -142.1(2)
C1 Sc1 C3 C7 -160.1(3)
C2 Sc1 C3 C7 -121.7(3)
C5 Sc1 C3 C7 157.9(3)
C4 Sc1 C3 C7 121.9(3)
Si1 Sc1 C3 C7 -148.7(2)
C2 C3 C4 C5 0.1(3)
C7 C3 C4 C5 176.5(2)
Sc1 C3 C4 C5 -63.03(16)
C2 C3 C4 C8 -175.8(2)
C7 C3 C4 C8 0.5(4)
Sc1 C3 C4 C8 121.0(2)
C2 C3 C4 Sc1 63.17(16)
C7 C3 C4 Sc1 -120.4(2)
C12 Sc1 C4 C5 -32.40(17)
O1 Sc1 C4 C5 -124.22(14)
C16 Sc1 C4 C5 145.99(15)
N1 Sc1 C4 C5 11.31(17)
C1 Sc1 C4 C5 37.67(14)
C2 Sc1 C4 C5 80.06(15)
C3 Sc1 C4 C5 116.3(2)
Si1 Sc1 C4 C5 25.76(14)
C12 Sc1 C4 C3 -148.72(15)
O1 Sc1 C4 C3 119.46(15)
C16 Sc1 C4 C3 29.66(18)
N1 Sc1 C4 C3 -105.02(15)
C1 Sc1 C4 C3 -78.65(16)
C2 Sc1 C4 C3 -36.26(14)
C5 Sc1 C4 C3 -116.3(2)
Si1 Sc1 C4 C3 -90.56(14)
C12 Sc1 C4 C8 89.3(2)
O1 Sc1 C4 C8 -2.5(2)
C16 Sc1 C4 C8 -92.3(2)
N1 Sc1 C4 C8 133.0(2)
C1 Sc1 C4 C8 159.4(2)
C2 Sc1 C4 C8 -158.2(2)
C5 Sc1 C4 C8 121.7(3)
C3 Sc1 C4 C8 -121.9(3)
Si1 Sc1 C4 C8 147.5(2)
C3 C4 C5 C1 0.9(3)
C8 C4 C5 C1 176.8(2)
Sc1 C4 C5 C1 -63.15(15)
C3 C4 C5 C9 -174.9(2)
C8 C4 C5 C9 1.1(4)
Sc1 C4 C5 C9 121.1(2)
C3 C4 C5 Sc1 64.01(16)
C8 C4 C5 Sc1 -120.0(2)
C2 C1 C5 C4 -1.5(2)
Si1 C1 C5 C4 149.77(17)
Sc1 C1 C5 C4 67.73(16)
C2 C1 C5 C9 174.1(2)
Si1 C1 C5 C9 -34.7(3)
Sc1 C1 C5 C9 -116.7(2)
C2 C1 C5 Sc1 -69.20(15)
Si1 C1 C5 Sc1 82.04(15)
C12 Sc1 C5 C4 150.91(16)
O1 Sc1 C5 C4 57.37(15)
C16 Sc1 C5 C4 -56.8(2)
N1 Sc1 C5 C4 -170.35(15)
C1 Sc1 C5 C4 -116.2(2)
C2 Sc1 C5 C4 -76.29(15)
C3 Sc1 C5 C4 -36.32(14)
Si1 Sc1 C5 C4 -150.36(15)
C12 Sc1 C5 C1 -92.92(15)
O1 Sc1 C5 C1 173.55(13)
C16 Sc1 C5 C1 59.4(2)
N1 Sc1 C5 C1 -54.18(14)
C2 Sc1 C5 C1 39.88(14)
C3 Sc1 C5 C1 79.85(15)
C4 Sc1 C5 C1 116.2(2)
Si1 Sc1 C5 C1 -34.18(12)
C12 Sc1 C5 C9 28.8(2)
O1 Sc1 C5 C9 -64.7(2)
C16 Sc1 C5 C9 -178.9(2)
N1 Sc1 C5 C9 67.5(2)
C1 Sc1 C5 C9 121.7(3)
C2 Sc1 C5 C9 161.6(2)
C3 Sc1 C5 C9 -158.4(2)
C4 Sc1 C5 C9 -122.1(3)
Si1 Sc1 C5 C9 87.5(2)
C15 N1 C12 C13 19.7(3)
Si1 N1 C12 C13 167.49(17)
Sc1 N1 C12 C13 -105.73(18)
C15 N1 C12 Sc1 125.46(17)
Si1 N1 C12 Sc1 -86.79(14)
O1 Sc1 C12 N1 -164.74(12)
C16 Sc1 C12 N1 -68.86(15)
C1 Sc1 C12 N1 59.43(13)
C2 Sc1 C12 N1 48.22(16)
C5 Sc1 C12 N1 93.14(13)
C3 Sc1 C12 N1 84.07(17)
C4 Sc1 C12 N1 109.54(13)
Si1 Sc1 C12 N1 34.47(10)
O1 Sc1 C12 C13 -66.76(19)
C16 Sc1 C12 C13 29.1(2)
N1 Sc1 C12 C13 98.0(2)
C1 Sc1 C12 C13 157.42(19)
C2 Sc1 C12 C13 146.20(17)
C5 Sc1 C12 C13 -168.87(19)
C3 Sc1 C12 C13 -177.95(17)
C4 Sc1 C12 C13 -152.48(17)
Si1 Sc1 C12 C13 132.5(2)
N1 C12 C13 C14 -34.0(3)
Sc1 C12 C13 C14 -111.2(2)
C12 C13 C14 C15 36.1(3)
C12 N1 C15 C14 2.1(3)
Si1 N1 C15 C14 -144.6(2)
Sc1 N1 C15 C14 78.3(3)
C13 C14 C15 N1 -23.2(3)
C17 Si2 C16 Sc1 82.8(2)
C18 Si2 C16 Sc1 -158.44(19)
C19 Si2 C16 Sc1 -39.4(3)
C12 Sc1 C16 Si2 -32.9(3)
O1 Sc1 C16 Si2 63.6(2)
N1 Sc1 C16 Si2 -69.8(2)
C1 Sc1 C16 Si2 -145.34(18)
C2 Sc1 C16 Si2 -163.8(2)
C5 Sc1 C16 Si2 -179.63(14)
C3 Sc1 C16 Si2 164.1(2)
C4 Sc1 C16 Si2 148.81(18)
Si1 Sc1 C16 Si2 -103.9(2)
C23 O1 C20 C21 7.9(3)
Sc1 O1 C20 C21 -176.08(19)
O1 C20 C21 C22 -28.5(3)
C20 C21 C22 C23 37.5(4)
C20 O1 C23 C22 15.7(4)
Sc1 O1 C23 C22 -160.4(2)
C21 C22 C23 O1 -32.9(4)
